data_7008922
loop_
_publ_author_name
'Rohovec, Jan'
'Vojt\'i\<sek, Pavel'
'Hermann, Petr'
'Ludv\'ik, Ji\<r\'i'
'Luke\<s, Ivan'

_publ_section_title
;
 Derivative of cyclen with three methylene(phenyl)phosphinic acid
 pendant arms. Synthesis and crystal structures of its lanthanide
 complexes
;
_journal_issue 2
_journal_name_full 'Journal of the Chemical Society, Dalton Transactions'
_journal_page_first 141
_journal_paper_doi 10.1039/a907018d
_journal_year 2000
_chemical_formula_moiety '[ErL]2*10H2O  (!centrosymmetric dimer!)'
_chemical_formula_sum 'C30 H50 Er N4 O11 P3'
_chemical_formula_weight 902.91
_chemical_name_systematic
; 
 ? 
;
_space_group_IT_number 14
_symmetry_cell_setting monoclinic
_symmetry_space_group_name_Hall '-P 2ybc'
_symmetry_space_group_name_H-M 'P 1 21/c 1'
_atom_sites_solution_hydrogens geom
_atom_sites_solution_primary 'Patterson + Fourier '
_atom_sites_solution_secondary difmap
_audit_creation_method SHELXL-97
_cell_angle_alpha 90.00
_cell_angle_beta 111.32(9)
_cell_angle_gamma 90.00
_cell_formula_units_Z 4
_cell_length_a 13.048(16)
_cell_length_b 19.56(6)
_cell_length_c 16.535(15)
_cell_measurement_reflns_used 25
_cell_measurement_temperature 293(2)
_cell_measurement_theta_max 14
_cell_measurement_theta_min 12.5
_cell_volume 3931(14)
_computing_cell_refinement 'CAD4 program packet '
_computing_data_collection 'CAD4 program packet '
_computing_data_reduction 'JANA-98 (Petricek, 1998)'
_computing_molecular_graphics 'PLATON-92 (Spek, 1992)'
_computing_publication_material WORD
_computing_structure_refinement 'SHELXL-97 (Sheldrick, 1997)'
_computing_structure_solution 'SHELXS-86 (Sheldrick, 1986)'
_diffrn_ambient_temperature 293(2)
_diffrn_measured_fraction_theta_full 0.961
_diffrn_measured_fraction_theta_max 0.961
_diffrn_measurement_device_type 'CAD4 (Enraf-Nonius)'
_diffrn_measurement_method .omega.-2.theta.
_diffrn_radiation_monochromator graphite
_diffrn_radiation_source 'fine-focus sealed tube'
_diffrn_radiation_type MoK\a
_diffrn_radiation_wavelength 0.71073
_diffrn_reflns_av_R_equivalents 0.0000
_diffrn_reflns_av_sigmaI/netI 0.0361
_diffrn_reflns_limit_h_max 13
_diffrn_reflns_limit_h_min 0
_diffrn_reflns_limit_k_max 20
_diffrn_reflns_limit_k_min 0
_diffrn_reflns_limit_l_max 16
_diffrn_reflns_limit_l_min -17
_diffrn_reflns_number 4806
_diffrn_reflns_theta_full 21.99
_diffrn_reflns_theta_max 21.99
_diffrn_reflns_theta_min 1.68
_diffrn_standards_decay_% 12.8
_diffrn_standards_interval_time '60 min'
_diffrn_standards_number 3
_exptl_absorpt_coefficient_mu 2.314
_exptl_absorpt_correction_T_max --
_exptl_absorpt_correction_T_min --
_exptl_absorpt_correction_type 'not applied'
_exptl_crystal_colour 'pale pink'
_exptl_crystal_density_diffrn 1.525
_exptl_crystal_density_meas ?
_exptl_crystal_density_method .
_exptl_crystal_description prism
_exptl_crystal_F_000 1836
_exptl_crystal_size_max 0.50
_exptl_crystal_size_mid 0.35
_exptl_crystal_size_min 0.30
_refine_diff_density_max 3.029
_refine_diff_density_min -4.676
_refine_diff_density_rms 0.296
_refine_ls_extinction_coef --
_refine_ls_extinction_method none
_refine_ls_goodness_of_fit_ref 1.156
_refine_ls_hydrogen_treatment mixed
_refine_ls_matrix_type full
_refine_ls_number_parameters 450
_refine_ls_number_reflns 4806
_refine_ls_number_restraints 0
_refine_ls_restrained_S_all 1.156
_refine_ls_R_factor_all 0.1397
_refine_ls_R_factor_gt 0.1008
_refine_ls_shift/su_max 4.136
_refine_ls_shift/su_mean 0.029
_refine_ls_structure_factor_coef Fsqd
_refine_ls_weighting_details 'w=1/[\s^2^(Fo^2^)+(0.1231P)^2^+187.2630P] where P=(Fo^2^+2Fc^2^)/3'
_refine_ls_weighting_scheme calc
_refine_ls_wR_factor_gt 0.2516
_refine_ls_wR_factor_ref 0.2947
_reflns_number_gt 3698
_reflns_number_total 4806
_reflns_threshold_expression >2sigma(I)
_cod_data_source_file a907018d.txt
_cod_data_source_block er16e
_cod_depositor_comments
;
The following automatic conversions were performed:

'_refine_ls_weighting_scheme' value 'calc
w=1/[\s^2^(Fo^2^)+(0.1231P)^2^+187.2630P] where P=(Fo^2^+2Fc^2^)/3'
was changed to 'calc'. New tag '_refine_ls_weighting_details' was
created. The value of the new tag was set to
'w=1/[\s^2^(Fo^2^)+(0.1231P)^2^+187.2630P] where P=(Fo^2^+2Fc^2^)/3'.

Automatic conversion script
Id: cif_fix_values 3143 2015-03-26 13:38:13Z robertas 
;
_cod_original_cell_volume 3932(14)
_cod_original_sg_symbol_H-M 'P2(1)/c  (no. 14)'
_cod_database_code 7008922

loop_
_symmetry_equiv_pos_as_xyz
'x, y, z'
'-x, y+1/2, -z+1/2'
'-x, -y, -z'
'x, -y-1/2, z-1/2'

loop_
_atom_site_label
_atom_site_type_symbol
_atom_site_fract_x
_atom_site_fract_y
_atom_site_fract_z
_atom_site_U_iso_or_equiv
_atom_site_adp_type
_atom_site_occupancy
_atom_site_calc_flag
_atom_site_refinement_flags
_atom_site_disorder_assembly
_atom_site_disorder_group
Er Er 0.66195(7) 0.61325(5) 0.01445(6) 0.0346(4) Uani 1 d . . .
P1 P 0.8891(5) 0.6505(4) 0.1894(4) 0.0533(17) Uani 1 d . . .
P2 P 0.5564(5) 0.7610(4) 0.0602(5) 0.0522(17) Uani 1 d . . .
P3 P 0.3980(4) 0.5585(3) -0.0795(4) 0.0396(14) Uani 1 d . . .
O11 O 0.8036(12) 0.5990(8) 0.1415(10) 0.049(4) Uani 1 d . . .
O12 O 0.8765(14) 0.6878(10) 0.2634(11) 0.069(5) Uani 1 d . . .
O21 O 0.6293(12) 0.6990(7) 0.0935(10) 0.047(4) Uani 1 d . . .
O22 O 0.6040(16) 0.8287(10) 0.0930(14) 0.083(6) Uani 1 d . . .
O31 O 0.4769(11) 0.6105(5) -0.0161(7) 0.027(3) Uani 1 d . . .
O32 O 0.3680(9) 0.4944(7) -0.0420(9) 0.036(3) Uani 1 d . . .
N1 N 0.8354(14) 0.6850(10) 0.0165(13) 0.048(5) Uani 1 d . . .
N2 N 0.6099(16) 0.7229(9) -0.0789(12) 0.046(5) Uani 1 d . . .
N3 N 0.5538(15) 0.5852(11) -0.1493(12) 0.051(5) Uani 1 d . . .
N4 N 0.7841(15) 0.5424(11) -0.0519(13) 0.050(5) Uani 1 d . . .
C1 C 0.8094(19) 0.7391(13) -0.0497(18) 0.055(7) Uani 1 d . . .
H011 H 0.8031 0.7202 -0.1056 0.066 Uiso 1 calc R . .
H012 H 0.8663 0.7738 -0.0335 0.066 Uiso 1 calc R . .
C2 C 0.703(2) 0.7682(12) -0.053(2) 0.062(8) Uani 1 d . . .
H021 H 0.7130 0.7865 0.0034 0.075 Uiso 1 calc R . .
H022 H 0.6856 0.8064 -0.0937 0.075 Uiso 1 calc R . .
C3 C 0.571(2) 0.7066(15) -0.1719(16) 0.062(7) Uani 1 d . . .
H031 H 0.6342 0.6977 -0.1880 0.074 Uiso 1 calc R . .
H032 H 0.5332 0.7463 -0.2045 0.074 Uiso 1 calc R . .
C4 C 0.4955(18) 0.6468(13) -0.1975(15) 0.050(6) Uani 1 d . . .
H041 H 0.4303 0.6556 -0.1840 0.060 Uiso 1 calc R . .
H042 H 0.4727 0.6391 -0.2595 0.060 Uiso 1 calc R . .
C5 C 0.6262(17) 0.5532(13) -0.1928(15) 0.049(6) Uani 1 d . . .
H051 H 0.5812 0.5273 -0.2431 0.059 Uiso 1 calc R . .
H052 H 0.6634 0.5889 -0.2123 0.059 Uiso 1 calc R . .
C6 C 0.7102(19) 0.5068(15) -0.1303(17) 0.062(8) Uani 1 d . . .
H061 H 0.6722 0.4705 -0.1127 0.075 Uiso 1 calc R . .
H062 H 0.7542 0.4859 -0.1599 0.075 Uiso 1 calc R . .
C7 C 0.8650(16) 0.5896(14) -0.0722(17) 0.056(7) Uani 1 d . . .
H071 H 0.9202 0.5626 -0.0840 0.067 Uiso 1 calc R . .
H072 H 0.8261 0.6167 -0.1233 0.067 Uiso 1 calc R . .
C8 C 0.9177(19) 0.6345(13) 0.0015(19) 0.061(7) Uani 1 d . . .
H081 H 0.9756 0.6601 -0.0086 0.073 Uiso 1 calc R . .
H082 H 0.9512 0.6071 0.0533 0.073 Uiso 1 calc R . .
C10 C 0.8853(18) 0.7133(12) 0.1047(15) 0.046(6) Uani 1 d . . .
H101 H 0.8436 0.7531 0.1098 0.055 Uiso 1 calc R . .
H102 H 0.9597 0.7282 0.1141 0.055 Uiso 1 calc R . .
C11 C 1.0219(19) 0.6106(13) 0.2317(16) 0.052(6) Uani 1 d . . .
C12 C 1.026(2) 0.5392(16) 0.2388(18) 0.068(8) Uani 1 d . . .
H12 H 0.9624 0.5134 0.2159 0.081 Uiso 1 calc R . .
C13 C 1.131(3) 0.506(2) 0.282(2) 0.090(11) Uani 1 d . . .
H13 H 1.1369 0.4585 0.2850 0.108 Uiso 1 calc R . .
C14 C 1.221(2) 0.548(3) 0.318(2) 0.108(16) Uani 1 d . . .
H14 H 1.2887 0.5277 0.3496 0.129 Uiso 1 calc R . .
C15 C 1.215(3) 0.616(2) 0.310(2) 0.089(11) Uani 1 d . . .
H15 H 1.2788 0.6423 0.3340 0.107 Uiso 1 calc R . .
C16 C 1.118(2) 0.648(2) 0.268(2) 0.097(12) Uani 1 d . . .
H16 H 1.1158 0.6958 0.2636 0.117 Uiso 1 calc R . .
C20 C 0.5164(19) 0.7556(12) -0.0600(16) 0.054(7) Uani 1 d . . .
H201 H 0.4501 0.7284 -0.0848 0.064 Uiso 1 calc R . .
H202 H 0.5020 0.8009 -0.0853 0.064 Uiso 1 calc R . .
C21 C 0.4299(19) 0.7517(14) 0.0811(17) 0.054(7) Uani 1 d . . .
C22 C 0.355(3) 0.805(2) 0.062(2) 0.098(12) Uani 1 d . . .
H22 H 0.3686 0.8429 0.0340 0.117 Uiso 1 calc R . .
C23 C 0.265(2) 0.805(3) 0.081(3) 0.133(18) Uani 1 d . . .
H23 H 0.2185 0.8426 0.0687 0.160 Uiso 1 calc R . .
C24 C 0.243(3) 0.743(3) 0.123(3) 0.113(15) Uani 1 d . . .
H24 H 0.1781 0.7380 0.1334 0.135 Uiso 1 calc R . .
C25 C 0.321(3) 0.693(3) 0.145(3) 0.136(19) Uani 1 d . . .
H25 H 0.3113 0.6551 0.1755 0.163 Uiso 1 calc R . .
C26 C 0.410(2) 0.6956(17) 0.1259(19) 0.076(9) Uani 1 d . . .
H26 H 0.4605 0.6599 0.1422 0.091 Uiso 1 calc R . .
C30 C 0.4684(17) 0.5324(12) -0.1529(14) 0.042(5) Uani 1 d . . .
H301 H 0.5032 0.4882 -0.1353 0.050 Uiso 1 calc R . .
H302 H 0.4156 0.5284 -0.2118 0.050 Uiso 1 calc R . .
C31 C 0.2731(17) 0.6005(12) -0.1424(15) 0.045(6) Uani 1 d . . .
C32 C 0.206(2) 0.5797(15) -0.2255(19) 0.063(7) Uani 1 d . . .
H32 H 0.2294 0.5455 -0.2536 0.075 Uiso 1 calc R . .
C33 C 0.106(2) 0.609(2) -0.266(2) 0.096(12) Uani 1 d . . .
H33 H 0.0614 0.5940 -0.3206 0.115 Uiso 1 calc R . .
C34 C 0.068(3) 0.661(2) -0.227(3) 0.092(11) Uani 1 d . . .
H34 H -0.0007 0.6805 -0.2545 0.110 Uiso 1 calc R . .
C35 C 0.135(2) 0.6830(16) -0.146(2) 0.077(9) Uani 1 d . . .
H35 H 0.1114 0.7182 -0.1189 0.093 Uiso 1 calc R . .
C36 C 0.2378(19) 0.6541(14) -0.1026(19) 0.063(7) Uani 1 d . . .
H36 H 0.2825 0.6700 -0.0483 0.075 Uiso 1 calc R . .
C40 C 0.848(2) 0.4892(13) 0.005(2) 0.067(8) Uani 1 d . . .
H401 H 0.8982 0.5094 0.0575 0.101 Uiso 1 calc R . .
H402 H 0.8894 0.4648 -0.0235 0.101 Uiso 1 calc R . .
H403 H 0.8001 0.4582 0.0188 0.101 Uiso 1 calc R . .
O99 O 0.665(3) 0.620(2) 0.260(2) 0.18(2) Uani 1.00(8) d . . .
O98 O 0.561(6) 0.945(2) -0.012(4) 0.29(5) Uani 0.95(10) d P . .
O97 O 0.957(17) 0.614(8) 0.430(8) 0.9(2) Uani 1.0(2) d . . .
O96 O 0.790(2) 0.8226(13) 0.2405(15) 0.102(11) Uani 1.00(6) d . . .
O95 O 0.498(4) 0.589(3) 0.316(3) 0.13(3) Uani 0.56(7) d P . .
QN N 0.6960 0.6338 -0.0659 0.050 Uiso 0.00 d P . .
QO O 0.6355 0.6035 0.0653 0.050 Uiso 0.00 d P . .

loop_
_atom_site_aniso_label
_atom_site_aniso_U_11
_atom_site_aniso_U_22
_atom_site_aniso_U_33
_atom_site_aniso_U_23
_atom_site_aniso_U_13
_atom_site_aniso_U_12
Er 0.0253(6) 0.0408(7) 0.0429(6) 0.0005(5) 0.0185(4) -0.0006(4)
P1 0.032(3) 0.076(5) 0.055(4) -0.007(4) 0.019(3) -0.002(3)
P2 0.036(3) 0.060(4) 0.070(4) -0.005(3) 0.031(3) 0.006(3)
P3 0.014(3) 0.062(4) 0.046(3) 0.001(3) 0.014(2) 0.003(3)
O11 0.030(8) 0.061(11) 0.063(10) 0.000(8) 0.024(8) -0.007(7)
O12 0.052(11) 0.097(15) 0.061(11) -0.015(10) 0.023(9) -0.011(10)
O21 0.055(10) 0.035(9) 0.058(10) -0.016(7) 0.028(8) 0.001(7)
O22 0.071(13) 0.065(13) 0.113(16) -0.019(12) 0.033(12) 0.019(10)
O31 0.062(9) 0.000(6) 0.013(6) -0.004(5) 0.006(6) 0.003(6)
O32 0.011(6) 0.042(8) 0.056(9) 0.013(7) 0.013(6) 0.006(6)
N1 0.028(10) 0.051(12) 0.067(13) 0.006(10) 0.020(9) -0.009(9)
N2 0.056(12) 0.043(11) 0.050(12) 0.006(9) 0.031(10) 0.000(10)
N3 0.033(10) 0.080(15) 0.054(12) -0.010(11) 0.032(10) -0.010(10)
N4 0.034(11) 0.072(14) 0.056(12) -0.001(11) 0.029(10) 0.010(10)
C1 0.047(14) 0.050(15) 0.082(18) 0.025(14) 0.040(13) 0.005(12)
C2 0.058(16) 0.044(15) 0.11(2) 0.013(14) 0.059(16) -0.007(13)
C3 0.058(16) 0.09(2) 0.051(16) 0.016(14) 0.031(13) 0.001(15)
C4 0.030(12) 0.078(18) 0.042(13) 0.019(13) 0.012(10) 0.013(12)
C5 0.030(12) 0.074(17) 0.053(14) -0.018(13) 0.027(11) -0.008(12)
C6 0.035(13) 0.09(2) 0.068(17) -0.042(16) 0.033(13) -0.006(14)
C7 0.011(10) 0.09(2) 0.086(19) 0.026(16) 0.042(12) 0.012(12)
C8 0.026(13) 0.062(17) 0.09(2) 0.001(15) 0.021(13) 0.020(12)
C10 0.035(12) 0.048(14) 0.061(15) -0.015(12) 0.026(11) -0.011(11)
C11 0.040(15) 0.058(16) 0.063(16) 0.007(13) 0.027(12) -0.006(12)
C12 0.031(14) 0.10(2) 0.073(19) 0.007(17) 0.023(13) -0.010(14)
C13 0.07(2) 0.12(3) 0.08(2) 0.03(2) 0.029(19) 0.05(2)
C14 0.030(17) 0.24(5) 0.050(18) -0.03(3) 0.006(14) 0.02(3)
C15 0.06(2) 0.11(3) 0.09(3) -0.02(2) 0.024(18) 0.00(2)
C16 0.032(17) 0.15(3) 0.09(2) -0.03(2) 0.005(15) 0.009(19)
C20 0.045(14) 0.039(14) 0.074(17) 0.011(12) 0.017(13) 0.024(11)
C21 0.039(14) 0.067(17) 0.072(17) -0.008(14) 0.039(13) 0.012(13)
C22 0.08(2) 0.15(4) 0.07(2) 0.02(2) 0.041(18) 0.02(2)
C23 0.027(17) 0.19(5) 0.19(5) 0.05(4) 0.05(2) 0.04(2)
C24 0.06(2) 0.19(5) 0.13(3) -0.02(3) 0.08(2) 0.02(3)
C25 0.10(3) 0.24(6) 0.10(3) -0.04(3) 0.07(3) -0.07(4)
C26 0.056(18) 0.11(3) 0.09(2) -0.001(19) 0.051(17) 0.032(17)
C30 0.038(13) 0.051(14) 0.040(13) -0.013(11) 0.018(10) 0.006(11)
C31 0.021(11) 0.064(16) 0.054(15) 0.006(12) 0.017(11) -0.005(11)
C32 0.040(16) 0.073(19) 0.08(2) -0.001(15) 0.031(15) -0.019(14)
C33 0.030(17) 0.14(3) 0.09(2) 0.03(2) -0.012(16) -0.024(19)
C34 0.045(19) 0.11(3) 0.12(3) 0.05(2) 0.02(2) 0.01(2)
C35 0.059(19) 0.08(2) 0.10(3) 0.006(19) 0.044(19) 0.007(17)
C36 0.037(14) 0.068(18) 0.09(2) 0.013(16) 0.035(14) 0.016(13)
C40 0.061(17) 0.051(16) 0.11(2) 0.001(15) 0.057(17) 0.015(14)
O99 0.12(3) 0.31(6) 0.14(3) -0.03(3) 0.09(2) -0.01(3)
O98 0.48(11) 0.08(3) 0.28(7) 0.01(3) 0.10(6) 0.04(4)
O97 1.7(5) 0.9(3) 0.44(17) 0.11(15) 0.7(3) 0.6(3)
O96 0.11(2) 0.12(2) 0.098(18) -0.011(14) 0.062(15) -0.009(15)
O95 0.09(4) 0.19(6) 0.14(5) -0.05(4) 0.05(3) -0.02(3)

loop_
_atom_type_symbol
_atom_type_description
_atom_type_scat_dispersion_real
_atom_type_scat_dispersion_imag
_atom_type_scat_source
C C 0.0033 0.0016 'International Tables Vol C Tables 4.2.6.8 and 6.1.1.4'
H H 0.0000 0.0000 'International Tables Vol C Tables 4.2.6.8 and 6.1.1.4'
N N 0.0061 0.0033 'International Tables Vol C Tables 4.2.6.8 and 6.1.1.4'
O O 0.0106 0.0060 'International Tables Vol C Tables 4.2.6.8 and 6.1.1.4'
P P 0.1023 0.0942 'International Tables Vol C Tables 4.2.6.8 and 6.1.1.4'
Er Er -0.2586 4.9576 'International Tables Vol C Tables 4.2.6.8 and 6.1.1.4'

loop_
_geom_angle_atom_site_label_1
_geom_angle_atom_site_label_2
_geom_angle_atom_site_label_3
_geom_angle
_geom_angle_site_symmetry_1
_geom_angle_site_symmetry_3
_geom_angle_publ_flag
QO Er QN 175.12(8) . . ?
QO Er O32 61.5(4) . 3_665 ?
QN Er O32 122.2(4) . 3_665 ?
QO Er O11 67.9(4) . . ?
QN Er O11 115.1(4) . . ?
O32 Er O11 80.6(5) 3_665 . ?
QO Er O21 58.6(4) . . ?
QN Er O21 117.5(4) . . ?
O32 Er O21 120.1(5) 3_665 . ?
O11 Er O21 79.4(6) . . ?
QO Er O31 62.4(3) . . ?
QN Er O31 114.4(3) . . ?
O32 Er O31 76.8(4) 3_665 . ?
O11 Er O31 130.3(5) . . ?
O21 Er O31 74.8(5) . . ?
QO Er N2 123.0(4) . . ?
QN Er N2 52.2(4) . . ?
O32 Er N2 151.9(6) 3_665 . ?
O11 Er N2 127.4(6) . . ?
O21 Er N2 70.5(6) . . ?
O31 Er N2 81.9(5) . . ?
QO Er N3 126.0(4) . . ?
QN Er N3 53.2(4) . . ?
O32 Er N3 86.8(6) 3_665 . ?
O11 Er N3 152.8(6) . . ?
O21 Er N3 127.6(6) . . ?
O31 Er N3 68.7(5) . . ?
N2 Er N3 68.3(6) . . ?
QO Er N4 132.2(5) . . ?
QN Er N4 52.7(5) . . ?
O32 Er N4 76.4(6) 3_665 . ?
O11 Er N4 84.7(6) . . ?
O21 Er N4 154.3(6) . . ?
O31 Er N4 130.4(5) . . ?
N2 Er N4 104.8(6) . . ?
N3 Er N4 68.8(6) . . ?
QO Er N1 128.4(5) . . ?
QN Er N1 51.9(4) . . ?
O32 Er N1 135.4(5) 3_665 . ?
O11 Er N1 69.3(6) . . ?
O21 Er N1 86.5(6) . . ?
O31 Er N1 147.7(5) . . ?
N2 Er N1 66.8(6) . . ?
N3 Er N1 105.1(6) . . ?
N4 Er N1 69.0(6) . . ?
O12 P1 O11 118.9(10) . . ?
O12 P1 C11 105.9(11) . . ?
O11 P1 C11 109.9(11) . . ?
O12 P1 C10 108.5(11) . . ?
O11 P1 C10 103.7(10) . . ?
C11 P1 C10 109.9(11) . . ?
O22 P2 O21 117.3(10) . . ?
O22 P2 C21 108.0(12) . . ?
O21 P2 C21 110.2(11) . . ?
O22 P2 C20 111.0(12) . . ?
O21 P2 C20 103.8(9) . . ?
C21 P2 C20 106.0(12) . . ?
O32 P3 O31 118.3(8) . . ?
O32 P3 C31 107.6(9) . . ?
O31 P3 C31 109.5(10) . . ?
O32 P3 C30 107.8(10) . . ?
O31 P3 C30 105.1(9) . . ?
C31 P3 C30 108.2(11) . . ?
P1 O11 Er 127.6(10) . . ?
P2 O21 Er 127.5(9) . . ?
P3 O31 Er 123.6(7) . . ?
P3 O32 Er 164.2(9) . 3_665 ?
C1 N1 C10 111(2) . . ?
C1 N1 C8 109.0(19) . . ?
C10 N1 C8 108.5(18) . . ?
C1 N1 Er 114.0(13) . . ?
C10 N1 Er 106.3(12) . . ?
C8 N1 Er 107.5(14) . . ?
C2 N2 C3 111.9(19) . . ?
C2 N2 C20 109.9(19) . . ?
C3 N2 C20 108.1(19) . . ?
C2 N2 Er 109.1(15) . . ?
C3 N2 Er 111.2(15) . . ?
C20 N2 Er 106.6(13) . . ?
C4 N3 C30 107.9(17) . . ?
C4 N3 C5 111.4(18) . . ?
C30 N3 C5 106.2(18) . . ?
C4 N3 Er 111.2(14) . . ?
C30 N3 Er 107.4(12) . . ?
C5 N3 Er 112.5(13) . . ?
C40 N4 C6 106(2) . . ?
C40 N4 C7 107.1(17) . . ?
C6 N4 C7 112.0(19) . . ?
C40 N4 Er 113.8(14) . . ?
C6 N4 Er 108.2(12) . . ?
C7 N4 Er 110.1(14) . . ?
N1 C1 C2 105.5(18) . . ?
N1 C1 H011 110.6 . . ?
C2 C1 H011 110.6 . . ?
N1 C1 H012 110.6 . . ?
C2 C1 H012 110.6 . . ?
H011 C1 H012 108.8 . . ?
N2 C2 C1 117(2) . . ?
N2 C2 H021 108.0 . . ?
C1 C2 H021 108.0 . . ?
N2 C2 H022 108.1 . . ?
C1 C2 H022 108.1 . . ?
H021 C2 H022 107.3 . . ?
N2 C3 C4 114.1(19) . . ?
N2 C3 H031 108.7 . . ?
C4 C3 H031 108.7 . . ?
N2 C3 H032 108.7 . . ?
C4 C3 H032 108.7 . . ?
H031 C3 H032 107.6 . . ?
N3 C4 C3 109.1(19) . . ?
N3 C4 H041 109.9 . . ?
C3 C4 H041 109.9 . . ?
N3 C4 H042 109.9 . . ?
C3 C4 H042 109.9 . . ?
H041 C4 H042 108.3 . . ?
C6 C5 N3 110.3(19) . . ?
C6 C5 H051 109.6 . . ?
N3 C5 H051 109.6 . . ?
C6 C5 H052 109.6 . . ?
N3 C5 H052 109.6 . . ?
H051 C5 H052 108.1 . . ?
N4 C6 C5 113(2) . . ?
N4 C6 H061 108.9 . . ?
C5 C6 H061 108.9 . . ?
N4 C6 H062 108.9 . . ?
C5 C6 H062 108.9 . . ?
H061 C6 H062 107.7 . . ?
C8 C7 N4 110(2) . . ?
C8 C7 H071 109.8 . . ?
N4 C7 H071 109.8 . . ?
C8 C7 H072 109.8 . . ?
N4 C7 H072 109.8 . . ?
H071 C7 H072 108.2 . . ?
C7 C8 N1 112.1(19) . . ?
C7 C8 H081 109.2 . . ?
N1 C8 H081 109.2 . . ?
C7 C8 H082 109.2 . . ?
N1 C8 H082 109.2 . . ?
H081 C8 H082 107.9 . . ?
N1 C10 P1 112.3(15) . . ?
N1 C10 H101 109.2 . . ?
P1 C10 H101 109.1 . . ?
N1 C10 H102 109.1 . . ?
P1 C10 H102 109.1 . . ?
H101 C10 H102 107.9 . . ?
C16 C11 C12 119(3) . . ?
C16 C11 P1 122(2) . . ?
C12 C11 P1 118.1(18) . . ?
C11 C12 C13 120(3) . . ?
C11 C12 H12 120.2 . . ?
C13 C12 H12 120.2 . . ?
C14 C13 C12 117(4) . . ?
C14 C13 H13 121.5 . . ?
C12 C13 H13 121.6 . . ?
C15 C14 C13 122(3) . . ?
C15 C14 H14 118.8 . . ?
C13 C14 H14 118.8 . . ?
C14 C15 C16 121(4) . . ?
C14 C15 H15 119.3 . . ?
C16 C15 H15 119.3 . . ?
C15 C16 C11 120(4) . . ?
C15 C16 H16 119.9 . . ?
C11 C16 H16 119.9 . . ?
N2 C20 P2 108.1(15) . . ?
N2 C20 H201 110.1 . . ?
P2 C20 H201 110.1 . . ?
N2 C20 H202 110.1 . . ?
P2 C20 H202 110.1 . . ?
H201 C20 H202 108.4 . . ?
C22 C21 C26 117(2) . . ?
C22 C21 P2 120(2) . . ?
C26 C21 P2 122.4(19) . . ?
C23 C22 C21 125(4) . . ?
C23 C22 H22 117.7 . . ?
C21 C22 H22 117.7 . . ?
C22 C23 C24 117(4) . . ?
C22 C23 H23 121.6 . . ?
C24 C23 H23 121.6 . . ?
C25 C24 C23 117(3) . . ?
C25 C24 H24 121.4 . . ?
C23 C24 H24 121.3 . . ?
C26 C25 C24 123(5) . . ?
C26 C25 H25 118.4 . . ?
C24 C25 H25 118.4 . . ?
C25 C26 C21 121(4) . . ?
C25 C26 H26 119.6 . . ?
C21 C26 H26 119.6 . . ?
N3 C30 P3 108.8(14) . . ?
N3 C30 H301 109.9 . . ?
P3 C30 H301 109.9 . . ?
N3 C30 H302 109.9 . . ?
P3 C30 H302 109.9 . . ?
H301 C30 H302 108.3 . . ?
C32 C31 C36 119(2) . . ?
C32 C31 P3 124(2) . . ?
C36 C31 P3 117.2(19) . . ?
C33 C32 C31 121(3) . . ?
C33 C32 H32 119.7 . . ?
C31 C32 H32 119.7 . . ?
C32 C33 C34 121(3) . . ?
C32 C33 H33 119.3 . . ?
C34 C33 H33 119.3 . . ?
C33 C34 C35 118(3) . . ?
C33 C34 H34 120.8 . . ?
C35 C34 H34 120.8 . . ?
C34 C35 C36 122(3) . . ?
C34 C35 H35 119.2 . . ?
C36 C35 H35 119.2 . . ?
C35 C36 C31 119(3) . . ?
C35 C36 H36 120.5 . . ?
C31 C36 H36 120.4 . . ?
N4 C40 H401 109.5 . . ?
N4 C40 H402 109.5 . . ?
H401 C40 H402 109.5 . . ?
N4 C40 H403 109.5 . . ?
H401 C40 H403 109.5 . . ?
H402 C40 H403 109.5 . . ?

loop_
_geom_bond_atom_site_label_1
_geom_bond_atom_site_label_2
_geom_bond_distance
_geom_bond_site_symmetry_2
_geom_bond_publ_flag
Er QO 1.0357(12) . ?
Er QN 1.5971(16) . ?
Er O32 2.220(15) 3_665 ?
Er O11 2.254(16) . ?
Er O21 2.261(14) . ?
Er O31 2.280(14) . ?
Er N2 2.584(19) . ?
Er N3 2.616(19) . ?
Er N4 2.634(18) . ?
Er N1 2.652(17) . ?
P1 O12 1.483(19) . ?
P1 O11 1.498(17) . ?
P1 C11 1.80(2) . ?
P1 C10 1.85(2) . ?
P2 O22 1.48(2) . ?
P2 O21 1.516(16) . ?
P2 C21 1.81(2) . ?
P2 C20 1.86(3) . ?
P3 O32 1.512(15) . ?
P3 O31 1.552(13) . ?
P3 C31 1.78(2) . ?
P3 C30 1.84(2) . ?
O32 Er 2.220(15) 3_665 ?
N1 C1 1.47(3) . ?
N1 C10 1.47(3) . ?
N1 C8 1.54(3) . ?
N2 C2 1.44(3) . ?
N2 C3 1.47(3) . ?
N2 C20 1.51(3) . ?
N3 C4 1.49(3) . ?
N3 C30 1.50(3) . ?
N3 C5 1.52(3) . ?
N4 C40 1.45(3) . ?
N4 C6 1.48(3) . ?
N4 C7 1.53(3) . ?
C1 C2 1.48(3) . ?
C1 H011 0.9700 . ?
C1 H012 0.9700 . ?
C2 H021 0.9700 . ?
C2 H022 0.9700 . ?
C3 C4 1.49(3) . ?
C3 H031 0.9700 . ?
C3 H032 0.9700 . ?
C4 H041 0.9700 . ?
C4 H042 0.9700 . ?
C5 C6 1.51(4) . ?
C5 H051 0.9700 . ?
C5 H052 0.9700 . ?
C6 H061 0.9700 . ?
C6 H062 0.9700 . ?
C7 C8 1.46(4) . ?
C7 H071 0.9700 . ?
C7 H072 0.9700 . ?
C8 H081 0.9700 . ?
C8 H082 0.9700 . ?
C10 H101 0.9700 . ?
C10 H102 0.9700 . ?
C11 C16 1.39(4) . ?
C11 C12 1.40(4) . ?
C12 C13 1.44(4) . ?
C12 H12 0.9300 . ?
C13 C14 1.38(5) . ?
C13 H13 0.9300 . ?
C14 C15 1.35(5) . ?
C14 H14 0.9300 . ?
C15 C16 1.36(4) . ?
C15 H15 0.9300 . ?
C16 H16 0.9300 . ?
C20 H201 0.9700 . ?
C20 H202 0.9700 . ?
C21 C22 1.38(4) . ?
C21 C26 1.40(4) . ?
C22 C23 1.31(4) . ?
C22 H22 0.9300 . ?
C23 C24 1.48(6) . ?
C23 H23 0.9300 . ?
C24 C25 1.36(6) . ?
C24 H24 0.9300 . ?
C25 C26 1.31(4) . ?
C25 H25 0.9300 . ?
C26 H26 0.9300 . ?
C30 H301 0.9700 . ?
C30 H302 0.9700 . ?
C31 C32 1.40(4) . ?
C31 C36 1.40(4) . ?
C32 C33 1.36(4) . ?
C32 H32 0.9300 . ?
C33 C34 1.38(5) . ?
C33 H33 0.9300 . ?
C34 C35 1.38(5) . ?
C34 H34 0.9300 . ?
C35 C36 1.39(4) . ?
C35 H35 0.9300 . ?
C36 H36 0.9300 . ?
C40 H401 0.9600 . ?
C40 H402 0.9600 . ?
C40 H403 0.9600 . ?

loop_
_geom_torsion_atom_site_label_1
_geom_torsion_atom_site_label_2
_geom_torsion_atom_site_label_3
_geom_torsion_atom_site_label_4
_geom_torsion
_geom_torsion_site_symmetry_1
_geom_torsion_site_symmetry_2
_geom_torsion_site_symmetry_3
_geom_torsion_site_symmetry_4
_geom_torsion_publ_flag
O12 P1 O11 Er 99.4(14) . . . . ?
C11 P1 O11 Er -138.4(11) . . . . ?
C10 P1 O11 Er -21.0(13) . . . . ?
QO Er O11 P1 -116.5(11) . . . . ?
QN Er O11 P1 59.2(12) . . . . ?
O32 Er O11 P1 -179.5(12) 3_665 . . . ?
O21 Er O11 P1 -56.3(11) . . . . ?
O31 Er O11 P1 -115.7(10) . . . . ?
N2 Er O11 P1 -1.1(14) . . . . ?
N3 Er O11 P1 116.8(14) . . . . ?
N4 Er O11 P1 103.5(11) . . . . ?
N1 Er O11 P1 34.0(10) . . . . ?
O22 P2 O21 Er -130.2(13) . . . . ?
C21 P2 O21 Er 105.7(13) . . . . ?
C20 P2 O21 Er -7.3(14) . . . . ?
QO Er O21 P2 -127.2(12) . . . . ?
QN Er O21 P2 49.4(12) . . . . ?
O32 Er O21 P2 -125.1(10) 3_665 . . . ?
O11 Er O21 P2 162.3(12) . . . . ?
O31 Er O21 P2 -60.6(11) . . . . ?
N2 Er O21 P2 26.1(10) . . . . ?
N3 Er O21 P2 -13.7(14) . . . . ?
N4 Er O21 P2 109.7(15) . . . . ?
N1 Er O21 P2 92.7(11) . . . . ?
O32 P3 O31 Er 96.0(9) . . . . ?
C31 P3 O31 Er -140.3(9) . . . . ?
C30 P3 O31 Er -24.3(11) . . . . ?
QO Er O31 P3 -118.2(8) . . . . ?
QN Er O31 P3 66.0(8) . . . . ?
O32 Er O31 P3 -53.7(8) 3_665 . . . ?
O11 Er O31 P3 -119.0(8) . . . . ?
O21 Er O31 P3 179.7(9) . . . . ?
N2 Er O31 P3 107.9(9) . . . . ?
N3 Er O31 P3 38.1(8) . . . . ?
N4 Er O31 P3 5.2(11) . . . . ?
N1 Er O31 P3 122.8(10) . . . . ?
O31 P3 O32 Er -129(3) . . . 3_665 ?
C31 P3 O32 Er 107(3) . . . 3_665 ?
C30 P3 O32 Er -10(3) . . . 3_665 ?
QO Er N1 C1 -126.9(15) . . . . ?
QN Er N1 C1 46.9(15) . . . . ?
O32 Er N1 C1 146.7(15) 3_665 . . . ?
O11 Er N1 C1 -162.4(18) . . . . ?
O21 Er N1 C1 -82.5(17) . . . . ?
O31 Er N1 C1 -28(2) . . . . ?
N2 Er N1 C1 -12.3(15) . . . . ?
N3 Er N1 C1 45.6(17) . . . . ?
N4 Er N1 C1 105.3(17) . . . . ?
QO Er N1 C10 -3.8(16) . . . . ?
QN Er N1 C10 170.0(16) . . . . ?
O32 Er N1 C10 -90.2(15) 3_665 . . . ?
O11 Er N1 C10 -39.3(13) . . . . ?
O21 Er N1 C10 40.6(14) . . . . ?
O31 Er N1 C10 94.8(15) . . . . ?
N2 Er N1 C10 110.9(15) . . . . ?
N3 Er N1 C10 168.7(13) . . . . ?
N4 Er N1 C10 -131.6(15) . . . . ?
QO Er N1 C8 112.2(14) . . . . ?
QN Er N1 C8 -74.0(15) . . . . ?
O32 Er N1 C8 25.8(18) 3_665 . . . ?
O11 Er N1 C8 76.7(15) . . . . ?
O21 Er N1 C8 156.7(15) . . . . ?
O31 Er N1 C8 -149.2(13) . . . . ?
N2 Er N1 C8 -133.1(16) . . . . ?
N3 Er N1 C8 -75.3(16) . . . . ?
N4 Er N1 C8 -15.6(15) . . . . ?
QO Er N2 C2 104.3(15) . . . . ?
QN Er N2 C2 -76.5(15) . . . . ?
O32 Er N2 C2 -165.3(14) 3_665 . . . ?
O11 Er N2 C2 18.2(17) . . . . ?
O21 Er N2 C2 77.1(15) . . . . ?
O31 Er N2 C2 153.8(15) . . . . ?
N3 Er N2 C2 -136.1(16) . . . . ?
N4 Er N2 C2 -76.5(16) . . . . ?
N1 Er N2 C2 -17.6(15) . . . . ?
QO Er N2 C3 -131.9(13) . . . . ?
QN Er N2 C3 47.3(13) . . . . ?
O32 Er N2 C3 -41(2) 3_665 . . . ?
O11 Er N2 C3 142.0(14) . . . . ?
O21 Er N2 C3 -159.1(16) . . . . ?
O31 Er N2 C3 -82.4(14) . . . . ?
N3 Er N2 C3 -12.2(14) . . . . ?
N4 Er N2 C3 47.3(15) . . . . ?
N1 Er N2 C3 106.2(15) . . . . ?
QO Er N2 C20 -14.3(16) . . . . ?
QN Er N2 C20 164.9(16) . . . . ?
O32 Er N2 C20 76.2(18) 3_665 . . . ?
O11 Er N2 C20 -100.4(15) . . . . ?
O21 Er N2 C20 -41.5(14) . . . . ?
O31 Er N2 C20 35.2(14) . . . . ?
N3 Er N2 C20 105.4(15) . . . . ?
N4 Er N2 C20 164.9(14) . . . . ?
N1 Er N2 C20 -136.2(16) . . . . ?
QO Er N3 C4 98.7(13) . . . . ?
QN Er N3 C4 -75.3(13) . . . . ?
O32 Er N3 C4 149.6(13) 3_665 . . . ?
O11 Er N3 C4 -148.0(13) . . . . ?
O21 Er N3 C4 23.4(15) . . . . ?
O31 Er N3 C4 72.5(13) . . . . ?
N2 Er N3 C4 -17.1(12) . . . . ?
N4 Er N3 C4 -133.8(14) . . . . ?
N1 Er N3 C4 -74.0(13) . . . . ?
QO Er N3 C30 -19.1(15) . . . . ?
QN Er N3 C30 166.9(16) . . . . ?
O32 Er N3 C30 31.8(13) 3_665 . . . ?
O11 Er N3 C30 94.1(16) . . . . ?
O21 Er N3 C30 -94.4(15) . . . . ?
O31 Er N3 C30 -45.3(12) . . . . ?
N2 Er N3 C30 -134.9(14) . . . . ?
N4 Er N3 C30 108.4(15) . . . . ?
N1 Er N3 C30 168.2(13) . . . . ?
QO Er N3 C5 -135.5(14) . . . . ?
QN Er N3 C5 50.4(14) . . . . ?
O32 Er N3 C5 -84.6(15) 3_665 . . . ?
O11 Er N3 C5 -22(2) . . . . ?
O21 Er N3 C5 149.2(14) . . . . ?
O31 Er N3 C5 -161.7(17) . . . . ?
N2 Er N3 C5 108.6(16) . . . . ?
N4 Er N3 C5 -8.0(15) . . . . ?
N1 Er N3 C5 51.7(17) . . . . ?
QO Er N4 C40 -18.0(19) . . . . ?
QN Er N4 C40 162.8(19) . . . . ?
O32 Er N4 C40 -46.1(17) 3_665 . . . ?
O11 Er N4 C40 35.5(17) . . . . ?
O21 Er N4 C40 87(2) . . . . ?
O31 Er N4 C40 -105.2(17) . . . . ?
N2 Er N4 C40 162.8(17) . . . . ?
N3 Er N4 C40 -138.0(18) . . . . ?
N1 Er N4 C40 105.4(18) . . . . ?
QO Er N4 C6 99.1(16) . . . . ?
QN Er N4 C6 -80.0(16) . . . . ?
O32 Er N4 C6 71.0(16) 3_665 . . . ?
O11 Er N4 C6 152.6(17) . . . . ?
O21 Er N4 C6 -155.7(16) . . . . ?
O31 Er N4 C6 11.9(19) . . . . ?
N2 Er N4 C6 -80.1(17) . . . . ?
N3 Er N4 C6 -20.9(16) . . . . ?
N1 Er N4 C6 -137.5(18) . . . . ?
QO Er N4 C7 -138.2(13) . . . . ?
QN Er N4 C7 42.7(13) . . . . ?
O32 Er N4 C7 -166.3(15) 3_665 . . . ?
O11 Er N4 C7 -84.7(15) . . . . ?
O21 Er N4 C7 -33(2) . . . . ?
O31 Er N4 C7 134.6(13) . . . . ?
N2 Er N4 C7 42.6(15) . . . . ?
N3 Er N4 C7 101.8(15) . . . . ?
N1 Er N4 C7 -14.8(14) . . . . ?
C10 N1 C1 C2 -82(2) . . . . ?
C8 N1 C1 C2 159(2) . . . . ?
Er N1 C1 C2 39(3) . . . . ?
C3 N2 C2 C1 -73(3) . . . . ?
C20 N2 C2 C1 167(2) . . . . ?
Er N2 C2 C1 51(3) . . . . ?
N1 C1 C2 N2 -62(3) . . . . ?
C2 N2 C3 C4 165(2) . . . . ?
C20 N2 C3 C4 -74(3) . . . . ?
Er N2 C3 C4 42(2) . . . . ?
C30 N3 C4 C3 161.9(18) . . . . ?
C5 N3 C4 C3 -82(2) . . . . ?
Er N3 C4 C3 44(2) . . . . ?
N2 C3 C4 N3 -60(3) . . . . ?
C4 N3 C5 C6 162(2) . . . . ?
C30 N3 C5 C6 -81(2) . . . . ?
Er N3 C5 C6 36(2) . . . . ?
C40 N4 C6 C5 172.7(19) . . . . ?
C7 N4 C6 C5 -71(2) . . . . ?
Er N4 C6 C5 50(2) . . . . ?
N3 C5 C6 N4 -60(3) . . . . ?
C40 N4 C7 C8 -78(2) . . . . ?
C6 N4 C7 C8 167.0(19) . . . . ?
Er N4 C7 C8 47(2) . . . . ?
N4 C7 C8 N1 -66(3) . . . . ?
C1 N1 C8 C7 -75(3) . . . . ?
C10 N1 C8 C7 163(2) . . . . ?
Er N1 C8 C7 49(2) . . . . ?
C1 N1 C10 P1 166.7(14) . . . . ?
C8 N1 C10 P1 -73.3(19) . . . . ?
Er N1 C10 P1 42.0(16) . . . . ?
O12 P1 C10 N1 -147.5(15) . . . . ?
O11 P1 C10 N1 -20.2(17) . . . . ?
C11 P1 C10 N1 97.2(17) . . . . ?
O12 P1 C11 C16 -60(3) . . . . ?
O11 P1 C11 C16 171(2) . . . . ?
C10 P1 C11 C16 57(3) . . . . ?
O12 P1 C11 C12 111(2) . . . . ?
O11 P1 C11 C12 -18(2) . . . . ?
C10 P1 C11 C12 -132(2) . . . . ?
C16 C11 C12 C13 -1(4) . . . . ?
P1 C11 C12 C13 -173(2) . . . . ?
C11 C12 C13 C14 3(4) . . . . ?
C12 C13 C14 C15 -4(5) . . . . ?
C13 C14 C15 C16 3(6) . . . . ?
C14 C15 C16 C11 0(6) . . . . ?
C12 C11 C16 C15 0(5) . . . . ?
P1 C11 C16 C15 171(3) . . . . ?
C2 N2 C20 P2 -68(2) . . . . ?
C3 N2 C20 P2 169.4(16) . . . . ?
Er N2 C20 P2 49.7(16) . . . . ?
O22 P2 C20 N2 95.3(17) . . . . ?
O21 P2 C20 N2 -31.6(18) . . . . ?
C21 P2 C20 N2 -147.7(16) . . . . ?
O22 P2 C21 C22 46(3) . . . . ?
O21 P2 C21 C22 175(2) . . . . ?
C20 P2 C21 C22 -73(3) . . . . ?
O22 P2 C21 C26 -126(2) . . . . ?
O21 P2 C21 C26 3(3) . . . . ?
C20 P2 C21 C26 115(2) . . . . ?
C26 C21 C22 C23 -2(6) . . . . ?
P2 C21 C22 C23 -174(3) . . . . ?
C21 C22 C23 C24 -2(7) . . . . ?
C22 C23 C24 C25 6(6) . . . . ?
C23 C24 C25 C26 -5(6) . . . . ?
C24 C25 C26 C21 1(6) . . . . ?
C22 C21 C26 C25 3(5) . . . . ?
P2 C21 C26 C25 175(3) . . . . ?
C4 N3 C30 P3 -73.9(19) . . . . ?
C5 N3 C30 P3 166.6(15) . . . . ?
Er N3 C30 P3 46.1(16) . . . . ?
O32 P3 C30 N3 -146.7(14) . . . . ?
O31 P3 C30 N3 -19.7(17) . . . . ?
C31 P3 C30 N3 97.2(17) . . . . ?
O32 P3 C31 C32 -78(2) . . . . ?
O31 P3 C31 C32 152.6(19) . . . . ?
C30 P3 C31 C32 39(2) . . . . ?
O32 P3 C31 C36 97.6(19) . . . . ?
O31 P3 C31 C36 -32(2) . . . . ?
C30 P3 C31 C36 -146.2(18) . . . . ?
C36 C31 C32 C33 -3(4) . . . . ?
P3 C31 C32 C33 172(2) . . . . ?
C31 C32 C33 C34 1(5) . . . . ?
C32 C33 C34 C35 1(5) . . . . ?
C33 C34 C35 C36 -1(5) . . . . ?
C34 C35 C36 C31 -1(4) . . . . ?
C32 C31 C36 C35 3(4) . . . . ?
P3 C31 C36 C35 -173(2) . . . . ?
